data_8100511
loop_
_publ_author_name
'Euler, H.'
'Barbier, B.'
'Meents, A.'
'Kirfel, A.'

_publ_section_title
;
Crystal structure of Tutton's salts, Cs~2~[M^II^(H~2~O)~2~](SO~2~)
~2~, M^II^ = Mg, Mn, Fe, Co, Ni, Zn
;
_journal_issue 4
_journal_name_full 'Zeitschrift f\"ur Kristallographie - New Crystal Structures'
_journal_page_first 409
_journal_page_last 413
_journal_volume 218
_journal_year 2003
_chemical_formula_moiety '(Cs 1+)2, Zn 2+, (S O4 2-)2, 6(H2O)'
_chemical_formula_sum 'Cs2 H12 O14 S2 Zn'
_chemical_formula_weight 631.41
_space_group_IT_number 14
_symmetry_cell_setting monoclinic
_symmetry_space_group_name_Hall '-P 2yab'
_symmetry_space_group_name_H-M 'P 1 21/a 1'
_cell_angle_alpha 90.00
_cell_angle_beta 106.94(2)
_cell_angle_gamma 90.00
_cell_formula_units_Z 2
_cell_length_a 9.314(2)
_cell_length_b 12.817(2)
_cell_length_c 6.369(2)
_cell_measurement_temperature 293(2)
_cell_volume 727.3(3)
_diffrn_ambient_temperature 293(2)
_exptl_crystal_density_diffrn 2.883
_cod_original_sg_symbol_H-M 'P 21/a'
_cod_original_formula_sum 'H12 Cs2 O14 S2 Zn'
_cod_database_code 8100511

loop_
_symmetry_equiv_pos_as_xyz
'x, y, z'
'-x+1/2, y+1/2, -z'
'-x, -y, -z'
'x-1/2, -y-1/2, z'

loop_
_atom_site_label
_atom_site_type_symbol
_atom_site_fract_x
_atom_site_fract_y
_atom_site_fract_z
_atom_site_U_iso_or_equiv
_atom_site_adp_type
_atom_site_occupancy
_atom_site_symmetry_multiplicity
_atom_site_Wyckoff_symbol
_atom_site_calc_flag
_atom_site_refinement_flags
_atom_site_disorder_assembly
_atom_site_disorder_group
Zn Zn 0.0000 0.0000 0.0000 0.01945(13) Uani 1 2 a d S . .
S S 0.39618(7) 0.14631(4) 0.74154(10) 0.01862(15) Uani 1 4 e d . . .
O1 O 0.4175(2) 0.23687(15) 0.6126(3) 0.0305(4) Uani 1 4 e d . . .
O2 O 0.5319(2) 0.08164(16) 0.8007(3) 0.0334(4) Uani 1 4 e d . . .
O3 O 0.2701(2) 0.08323(15) 0.6056(3) 0.0268(4) Uani 1 4 e d . . .
O4 O 0.3605(2) 0.18259(15) 0.9409(3) 0.0291(4) Uani 1 4 e d . . .
O5 O 0.1607(2) 0.11061(17) 0.1606(4) 0.0283(4) Uani 1 4 e d . . .
O6 O -0.1702(3) 0.10834(16) 0.0125(3) 0.0275(4) Uani 1 4 e d . . .
O7 O -0.0027(2) -0.06445(16) 0.2944(3) 0.0241(4) Uani 1 4 e d . . .
Cs Cs 0.127864(18) 0.355352(12) 0.35590(3) 0.02831(11) Uani 1 4 e d . . .
H1 H 0.192(4) 0.101(3) 0.261(7) 0.033(12) Uiso 1 4 e d . . .
H2 H 0.227(5) 0.124(3) 0.097(6) 0.037(9) Uiso 1 4 e d . . .
H3 H -0.246(4) 0.098(3) -0.044(6) 0.030(10) Uiso 1 4 e d . . .
H4 H -0.156(5) 0.172(4) -0.009(7) 0.060(13) Uiso 1 4 e d . . .
H5 H -0.081(5) -0.060(3) 0.325(6) 0.042(10) Uiso 1 4 e d . . .
H6 H 0.019(6) -0.125(4) 0.298(8) 0.064(14) Uiso 1 4 e d . . .

loop_
_atom_site_aniso_label
_atom_site_aniso_U_11
_atom_site_aniso_U_22
_atom_site_aniso_U_33
_atom_site_aniso_U_23
_atom_site_aniso_U_13
_atom_site_aniso_U_12
Zn 0.0186(2) 0.0206(2) 0.0192(2) 0.00048(15) 0.00554(15) -0.00237(14)
S 0.0169(3) 0.0188(3) 0.0199(3) -0.0004(2) 0.0049(2) -0.0014(2)
O1 0.0413(11) 0.0230(10) 0.0309(10) 0.0039(7) 0.0164(9) -0.0019(8)
O2 0.0213(9) 0.0332(10) 0.0422(11) 0.0013(9) 0.0037(8) 0.0039(8)
O3 0.0220(9) 0.0330(10) 0.0243(9) -0.0044(8) 0.0051(7) -0.0053(8)
O4 0.0361(10) 0.0295(10) 0.0232(9) -0.0024(8) 0.0112(8) -0.0038(8)
O5 0.0276(10) 0.0349(11) 0.0206(11) 0.0000(9) 0.0045(10) -0.0112(9)
O6 0.0195(10) 0.0254(11) 0.0385(11) 0.0009(9) 0.0099(9) -0.0001(8)
O7 0.0260(10) 0.0237(10) 0.0251(9) 0.0019(8) 0.0114(8) 0.0013(8)
Cs 0.02959(14) 0.02848(14) 0.02806(13) 0.00164(6) 0.01029(8) 0.00057(6)

loop_
_geom_bond_atom_site_label_1
_geom_bond_atom_site_label_2
_geom_bond_distance
_geom_bond_site_symmetry_2
_geom_bond_publ_flag
Zn O7 2.0557(18) 3 ?
Zn O7 2.0557(18) . ?
Zn O5 2.099(2) 3 ?
Zn O5 2.099(2) . ?
Zn O6 2.126(2) . ?
Zn O6 2.126(2) 3 ?
S O2 1.466(2) . ?
S O1 1.4683(19) . ?
S O4 1.4783(19) . ?
S O3 1.4797(19) . ?
S Cs 3.7119(11) 4_665 ?
S Cs 3.7763(8) 2_546 ?
S Cs 3.8791(14) 4_666 ?
S Cs 3.9849(9) . ?
O1 H6 1.90(5) 2_556 ?
O1 O7 2.682(3) 2_556 ?
O1 Cs 3.112(2) . ?
O1 Cs 3.127(2) 4_665 ?
O2 H3 2.02(4) 1_656 ?
O2 O6 2.730(3) 1_656 ?
O2 Cs 3.280(2) 2_546 ?
O2 Cs 3.309(2) 4_665 ?
O2 Cs 3.481(2) 4_666 ?
O2 Cs 5.318(2) . ?
O3 H5 1.95(4) 3_556 ?
O3 H1 2.12(4) . ?
O3 O5 2.741(3) . ?
O3 O7 2.755(3) 3_556 ?
O3 Cs 3.059(2) 2_546 ?
O3 H5 3.73(4) . ?
O3 Cs 3.901(2) . ?
O4 H4 1.90(5) 4_666 ?
O4 H2 1.96(5) 1_556 ?
O4 O6 2.747(3) 4_666 ?
O4 O5 2.791(3) 1_556 ?
O4 Cs 3.096(2) 4_666 ?
O4 Cs 4.333(2) . ?
O5 H1 0.63(4) . ?
O5 H2 0.85(5) . ?
O5 O7 2.903(3) 3 ?
O5 O6 2.949(3) . ?
O5 O7 2.972(3) . ?
O5 O6 3.026(3) 3 ?
O5 Cs 3.421(2) . ?
O5 H1 0.63(4) . ?
O5 H2 0.85(5) . ?
O6 O7 2.927(3) 3 ?
O6 O7 2.988(3) . ?
O6 Cs 3.307(2) 4_565 ?
O6 Cs 4.356(2) . ?
O6 H3 0.71(4) . ?
O6 H4 0.85(5) . ?
O7 Cs 3.698(2) 2_546 ?
O7 H5 0.81(4) . ?
O7 H6 0.80(5) . ?
Cs O3 3.059(2) 2_556 ?
Cs O4 3.096(2) 4_564 ?
Cs O1 3.127(2) 4_565 ?
Cs O2 3.280(2) 2_556 ?
Cs O6 3.307(2) 4_665 ?
Cs O2 3.309(2) 4_565 ?
Cs O2 3.481(2) 4_564 ?
Cs O7 3.698(2) 2_556 ?
Cs S 3.7119(11) 4_565 ?
Cs S 3.7763(8) 2_556 ?
Cs H1 3.40(4) . ?
